data_7220839
loop_
_publ_author_name
'Chauhan, Ashok Kumar Singh'
'Singh, Bandana'
'Srivastava, Ramesh Chandra'
'Duthie, Andrew'
'Butcher, Ray Jay'

_publ_section_title
;
 Hydrotelluration of acetylenic Esters: Structural Characterization of
 Stereoisomers of Methyl/ethyl (\b-aryltelluro)acrylates
;
_journal_name_full 'RSC Adv.'
_journal_paper_doi 10.1039/C5RA07854G
_journal_year 2015
_chemical_formula_moiety 'C13 H16 O2 Te'
_chemical_formula_sum 'C13 H16 O2 Te'
_chemical_formula_weight 331.86
_chemical_melting_point 359.0(10)
_chemical_name_common (Z)-(mesityl)(2-methoxycarbonylvinyl)telluride
_chemical_name_systematic '(Z)-Methyl 2-(2',4',6'-trimethylphenylltelluro)acrylate'
_space_group_crystal_system monoclinic
_space_group_IT_number 14
_space_group_name_Hall '-P 2yn'
_space_group_name_H-M_alt 'P 1 21/n 1'
_symmetry_space_group_name_Hall '-P 2yn'
_symmetry_space_group_name_H-M 'P 1 21/n 1'
_atom_sites_solution_hydrogens geom
_audit_creation_method SHELXL-2014
_audit_update_record
;
2015-04-22 deposited with the CCDC.
2015-06-16 downloaded from the CCDC.
;
_cell_angle_alpha 90
_cell_angle_beta 98.5658(19)
_cell_angle_gamma 90
_cell_formula_units_Z 4
_cell_length_a 5.63177(9)
_cell_length_b 15.3211(3)
_cell_length_c 15.0625(3)
_cell_measurement_reflns_used 7641
_cell_measurement_temperature 100(2)
_cell_measurement_theta_max 41.0748
_cell_measurement_theta_min 2.7296
_cell_volume 1285.17(4)
_computing_cell_refinement
;
CrysAlisPro, Agilent Technologies,
Version 1.171.35.19 (release 27-10-2011 CrysAlis171 .NET)
(compiled Oct 27 2011,15:02:11)
;
_computing_data_collection
;
CrysAlisPro, Agilent Technologies,
Version 1.171.35.19 (release 27-10-2011 CrysAlis171 .NET)
(compiled Oct 27 2011,15:02:11)
;
_computing_data_reduction
;
CrysAlisPro, Agilent Technologies,
Version 1.171.35.19 (release 27-10-2011 CrysAlis171 .NET)
(compiled Oct 27 2011,15:02:11)
;
_computing_molecular_graphics 'SHELXTL (Sheldrick, 2008)'
_computing_publication_material 'SHELXTL (Sheldrick, 2008)'
_computing_structure_refinement 'SHELXL-2014 (Sheldrick, 2008)'
_computing_structure_solution 'Superflip (Palatinus et al. 2007)'
_diffrn_ambient_temperature 100(2)
_diffrn_detector_area_resol_mean 10.6501
_diffrn_measured_fraction_theta_full 0.995
_diffrn_measured_fraction_theta_max 0.970
_diffrn_measurement_device_type 'SuperNova, Dual, Cu at zero, Atlas'
_diffrn_measurement_method '\w scans'
_diffrn_radiation_type MoK\a
_diffrn_radiation_wavelength 0.71073
_diffrn_reflns_av_R_equivalents 0.0315
_diffrn_reflns_av_unetI/netI 0.0417
_diffrn_reflns_laue_measured_fraction_full 0.995
_diffrn_reflns_laue_measured_fraction_max 0.970
_diffrn_reflns_limit_h_max 10
_diffrn_reflns_limit_h_min -5
_diffrn_reflns_limit_k_max 27
_diffrn_reflns_limit_k_min -28
_diffrn_reflns_limit_l_max 27
_diffrn_reflns_limit_l_min -27
_diffrn_reflns_number 19013
_diffrn_reflns_point_group_measured_fraction_full 0.995
_diffrn_reflns_point_group_measured_fraction_max 0.970
_diffrn_reflns_theta_full 25.500
_diffrn_reflns_theta_max 41.176
_diffrn_reflns_theta_min 2.735
_exptl_absorpt_coefficient_mu 2.298
_exptl_absorpt_correction_T_max 0.743
_exptl_absorpt_correction_T_min 0.413
_exptl_absorpt_correction_type analytical
_exptl_absorpt_process_details
;
CrysAlisPro, Agilent Technologies,
Version 1.171.35.19 (release 27-10-2011 CrysAlis171 .NET)
(compiled Oct 27 2011,15:02:11)
Analytical numeric absorption correction using a multifaceted crystal
   model based on expressions derived by R.C. Clark & J.S. Reid.
(Clark, R. C. & Reid, J. S. (1995). Acta Cryst. A51, 887-897)
;
_exptl_crystal_colour colorless
_exptl_crystal_density_diffrn 1.715
_exptl_crystal_description prism
_exptl_crystal_F_000 648
_exptl_crystal_recrystallization_method 'Re-crystallisation from solvent: Hexane'
_exptl_crystal_size_max 0.5913
_exptl_crystal_size_mid 0.2290
_exptl_crystal_size_min 0.1455
_refine_diff_density_max 2.978
_refine_diff_density_min -1.190
_refine_diff_density_rms 0.119
_refine_ls_extinction_method none
_refine_ls_goodness_of_fit_ref 1.082
_refine_ls_hydrogen_treatment constr
_refine_ls_matrix_type full
_refine_ls_number_parameters 149
_refine_ls_number_reflns 8312
_refine_ls_number_restraints 0
_refine_ls_restrained_S_all 1.082
_refine_ls_R_factor_all 0.0481
_refine_ls_R_factor_gt 0.0334
_refine_ls_shift/su_max 0.004
_refine_ls_shift/su_mean 0.000
_refine_ls_structure_factor_coef Fsqd
_refine_ls_weighting_details 'w=1/[\s^2^(Fo^2^)+(0.0278P)^2^] where P=(Fo^2^+2Fc^2^)/3'
_refine_ls_weighting_scheme calc
_refine_ls_wR_factor_gt 0.0716
_refine_ls_wR_factor_ref 0.0799
_reflns_Friedel_coverage 0.000
_reflns_number_gt 6656
_reflns_number_total 8312
_reflns_threshold_expression 'I > 2\s(I)'
_cod_data_source_file c5ra07854g2.cif
_cod_data_source_block 3Aa
_cod_depositor_comments
;
The following automatic conversions were performed:

'_chemical_melting_point' value '358-360' was changed to '359.0(10)'
- the average value was taken and precision was estimated.

Automatic conversion script
Id: cif_fix_values 3271 2015-04-21 07:52:19Z andrius 
;
_cod_original_cell_volume 1285.16(4)
_cod_database_code 7220839
_shelx_space_group_comment
;
The symmetry employed for this shelxl refinement is uniquely defined
by the following loop, which should always be used as a source of
symmetry information in preference to the above space-group names.
They are only intended as comments.
;
_shelxl_version_number 2014-1

loop_
_space_group_symop_operation_xyz
'x, y, z'
'-x+1/2, y+1/2, -z+1/2'
'-x, -y, -z'
'x-1/2, -y-1/2, z-1/2'

loop_
_atom_site_label
_atom_site_type_symbol
_atom_site_fract_x
_atom_site_fract_y
_atom_site_fract_z
_atom_site_U_iso_or_equiv
_atom_site_adp_type
_atom_site_occupancy
_atom_site_site_symmetry_order
_atom_site_calc_flag
_atom_site_refinement_flags_posn
_atom_site_refinement_flags_adp
Te Te 0.23561(2) 0.50789(2) 0.27649(2) 0.02179(3) Uani 1 1 d . .
O1 O 0.10929(18) 0.59563(8) 0.43220(8) 0.0248(2) Uani 1 1 d . .
O2 O 0.34277(19) 0.64763(8) 0.55515(8) 0.0237(2) Uani 1 1 d . .
C5 C 0.4565(2) 0.44837(10) 0.18999(10) 0.0198(2) Uani 1 1 d . .
C6 C 0.4631(3) 0.35678(10) 0.18299(11) 0.0217(3) Uani 1 1 d . .
C7 C 0.6138(3) 0.31945(10) 0.12821(12) 0.0243(3) Uani 1 1 d . .
H7 H 0.6201 0.2577 0.1236 0.029 Uiso 1 1 calc R U
C8 C 0.7558(3) 0.36996(11) 0.07990(12) 0.0248(3) Uani 1 1 d . .
C9 C 0.7439(3) 0.46011(11) 0.08736(12) 0.0260(3) Uani 1 1 d . .
H9 H 0.8388 0.4953 0.0543 0.031 Uiso 1 1 calc R U
C10 C 0.5976(3) 0.50066(9) 0.14168(12) 0.0231(3) Uani 1 1 d . .
C11 C 0.3163(3) 0.29790(11) 0.23329(12) 0.0279(3) Uani 1 1 d . .
H11A H 0.3516 0.2369 0.2208 0.042 Uiso 1 1 calc R U
H11B H 0.1452 0.3094 0.2140 0.042 Uiso 1 1 calc R U
H11C H 0.3564 0.3090 0.2979 0.042 Uiso 1 1 calc R U
C12 C 0.9167(3) 0.32876(13) 0.02050(14) 0.0341(4) Uani 1 1 d . .
H12A H 0.8812 0.3535 -0.0400 0.051 Uiso 1 1 calc R U
H12B H 0.8889 0.2656 0.0177 0.051 Uiso 1 1 calc R U
H12C H 1.0848 0.3403 0.0451 0.051 Uiso 1 1 calc R U
C13 C 0.6009(3) 0.59891(11) 0.14613(13) 0.0303(3) Uani 1 1 d . .
H13A H 0.6588 0.6224 0.0927 0.045 Uiso 1 1 calc R U
H13B H 0.7079 0.6178 0.2000 0.045 Uiso 1 1 calc R U
H13C H 0.4382 0.6205 0.1485 0.045 Uiso 1 1 calc R U
C1 C 0.5350(2) 0.54935(10) 0.36357(11) 0.0223(3) Uani 1 1 d . .
H1 H 0.6876 0.5383 0.3462 0.027 Uiso 1 1 calc R U
C2 C 0.5325(3) 0.59002(11) 0.44150(12) 0.0235(3) Uani 1 1 d . .
H2 H 0.6803 0.6060 0.4767 0.028 Uiso 1 1 calc R U
C3 C 0.3074(2) 0.61059(9) 0.47411(11) 0.0198(2) Uani 1 1 d . .
C4 C 0.1296(3) 0.66860(12) 0.59259(13) 0.0290(3) Uani 1 1 d . .
H4A H 0.1746 0.6930 0.6529 0.043 Uiso 1 1 calc R U
H4B H 0.0342 0.6156 0.5962 0.043 Uiso 1 1 calc R U
H4C H 0.0347 0.7115 0.5542 0.043 Uiso 1 1 calc R U

loop_
_atom_site_aniso_label
_atom_site_aniso_U_11
_atom_site_aniso_U_22
_atom_site_aniso_U_33
_atom_site_aniso_U_23
_atom_site_aniso_U_13
_atom_site_aniso_U_12
Te 0.01606(4) 0.02582(5) 0.02363(5) -0.00313(4) 0.00345(3) 0.00022(3)
O1 0.0166(4) 0.0318(6) 0.0256(6) -0.0041(5) 0.0018(4) -0.0002(4)
O2 0.0214(4) 0.0280(5) 0.0221(5) -0.0047(4) 0.0044(4) -0.0015(4)
C5 0.0178(5) 0.0215(6) 0.0200(6) -0.0016(5) 0.0026(5) 0.0005(5)
C6 0.0201(5) 0.0226(6) 0.0215(7) -0.0017(5) 0.0003(5) -0.0018(5)
C7 0.0231(6) 0.0219(6) 0.0272(8) -0.0054(6) 0.0015(5) -0.0006(5)
C8 0.0222(6) 0.0278(7) 0.0246(7) -0.0058(6) 0.0045(5) -0.0007(5)
C9 0.0274(7) 0.0275(7) 0.0250(8) -0.0018(6) 0.0101(6) -0.0013(6)
C10 0.0246(6) 0.0223(6) 0.0228(7) 0.0002(5) 0.0051(5) 0.0012(5)
C11 0.0293(7) 0.0248(7) 0.0301(9) -0.0010(6) 0.0067(6) -0.0055(6)
C12 0.0306(8) 0.0380(9) 0.0359(10) -0.0127(8) 0.0124(7) -0.0002(7)
C13 0.0375(9) 0.0220(6) 0.0341(9) 0.0035(6) 0.0139(7) 0.0026(6)
C1 0.0159(5) 0.0249(6) 0.0261(7) -0.0023(6) 0.0038(5) -0.0003(5)
C2 0.0158(5) 0.0283(7) 0.0263(7) -0.0043(6) 0.0026(5) -0.0010(5)
C3 0.0187(5) 0.0192(5) 0.0218(7) -0.0002(5) 0.0036(5) -0.0013(4)
C4 0.0248(7) 0.0368(9) 0.0265(8) -0.0044(7) 0.0080(6) 0.0014(6)

loop_
_atom_type_symbol
_atom_type_description
_atom_type_scat_dispersion_real
_atom_type_scat_dispersion_imag
_atom_type_scat_source
C C 0.0033 0.0016 'International Tables Vol C Tables 4.2.6.8 and 6.1.1.4'
H H 0.0000 0.0000 'International Tables Vol C Tables 4.2.6.8 and 6.1.1.4'
O O 0.0106 0.0060 'International Tables Vol C Tables 4.2.6.8 and 6.1.1.4'
Te Te -0.5308 1.6751 'International Tables Vol C Tables 4.2.6.8 and 6.1.1.4'

loop_
_geom_angle_atom_site_label_1
_geom_angle_atom_site_label_2
_geom_angle_atom_site_label_3
_geom_angle
C1 Te C5 91.38(6)
C3 O2 C4 115.77(12)
C10 C5 C6 120.41(14)
C10 C5 Te 119.88(11)
C6 C5 Te 119.70(11)
C7 C6 C5 118.62(15)
C7 C6 C11 118.83(14)
C5 C6 C11 122.55(15)
C6 C7 C8 121.97(15)
C6 C7 H7 119.0
C8 C7 H7 119.0
C9 C8 C7 118.18(15)
C9 C8 C12 120.42(16)
C7 C8 C12 121.41(16)
C8 C9 C10 122.13(16)
C8 C9 H9 118.9
C10 C9 H9 118.9
C9 C10 C5 118.69(14)
C9 C10 C13 117.89(16)
C5 C10 C13 123.42(15)
C6 C11 H11A 109.5
C6 C11 H11B 109.5
H11A C11 H11B 109.5
C6 C11 H11C 109.5
H11A C11 H11C 109.5
H11B C11 H11C 109.5
C8 C12 H12A 109.5
C8 C12 H12B 109.5
H12A C12 H12B 109.5
C8 C12 H12C 109.5
H12A C12 H12C 109.5
H12B C12 H12C 109.5
C10 C13 H13A 109.5
C10 C13 H13B 109.5
H13A C13 H13B 109.5
C10 C13 H13C 109.5
H13A C13 H13C 109.5
H13B C13 H13C 109.5
C2 C1 Te 125.90(11)
C2 C1 H1 117.0
Te C1 H1 117.0
C1 C2 C3 121.41(13)
C1 C2 H2 119.3
C3 C2 H2 119.3
O1 C3 O2 123.66(14)
O1 C3 C2 123.96(15)
O2 C3 C2 112.37(12)
O2 C4 H4A 109.5
O2 C4 H4B 109.5
H4A C4 H4B 109.5
O2 C4 H4C 109.5
H4A C4 H4C 109.5
H4B C4 H4C 109.5

loop_
_geom_bond_atom_site_label_1
_geom_bond_atom_site_label_2
_geom_bond_distance
Te C1 2.0755(14)
Te C5 2.1354(15)
O1 C3 1.2189(17)
O2 C3 1.3340(19)
O2 C4 1.436(2)
C5 C10 1.405(2)
C5 C6 1.408(2)
C6 C7 1.392(2)
C6 C11 1.503(2)
C7 C8 1.393(2)
C7 H7 0.9500
C8 C9 1.388(2)
C8 C12 1.504(2)
C9 C10 1.391(2)
C9 H9 0.9500
C10 C13 1.507(2)
C11 H11A 0.9800
C11 H11B 0.9800
C11 H11C 0.9800
C12 H12A 0.9800
C12 H12B 0.9800
C12 H12C 0.9800
C13 H13A 0.9800
C13 H13B 0.9800
C13 H13C 0.9800
C1 C2 1.331(2)
C1 H1 0.9500
C2 C3 1.461(2)
C2 H2 0.9500
C4 H4A 0.9800
C4 H4B 0.9800
C4 H4C 0.9800

loop_
_geom_hbond_atom_site_label_D
_geom_hbond_atom_site_label_H
_geom_hbond_atom_site_label_A
_geom_hbond_distance_DH
_geom_hbond_distance_HA
_geom_hbond_distance_DA
_geom_hbond_angle_DHA
_geom_hbond_site_symmetry_A
C2 H2 O1 0.95 2.60 3.2733(18) 127.6 1_655

loop_
_geom_torsion_atom_site_label_1
_geom_torsion_atom_site_label_2
_geom_torsion_atom_site_label_3
_geom_torsion_atom_site_label_4
_geom_torsion
C10 C5 C6 C7 0.7(2)
Te C5 C6 C7 -178.13(11)
C10 C5 C6 C11 179.88(15)
Te C5 C6 C11 1.03(19)
C5 C6 C7 C8 -0.6(2)
C11 C6 C7 C8 -179.75(15)
C6 C7 C8 C9 -0.1(2)
C6 C7 C8 C12 -179.61(15)
C7 C8 C9 C10 0.6(2)
C12 C8 C9 C10 -179.91(16)
C8 C9 C10 C5 -0.4(3)
C8 C9 C10 C13 179.06(16)
C6 C5 C10 C9 -0.3(2)
Te C5 C10 C9 178.58(12)
C6 C5 C10 C13 -179.68(16)
Te C5 C10 C13 -0.8(2)
Te C1 C2 C3 -0.4(2)
C4 O2 C3 O1 0.9(2)
C4 O2 C3 C2 -179.03(14)
C1 C2 C3 O1 -2.9(3)
C1 C2 C3 O2 177.08(15)
